data_9017018
loop_
_publ_author_name
'Grocholski, B.'
'Shim, S. H.'
'Cottrell, E.'
'Prakapenka, V. B.'

_publ_section_title
;
 Crystal structure and compressibility of lead dioxide up to 140 GPa
 Note: P = 105 GPa
;
_journal_name_full 'American Mineralogist'
_journal_page_first 170
_journal_page_last 177
_journal_volume 99
_journal_year 2014
_chemical_compound_source Synthetic
_chemical_formula_sum 'O2 Pb'
_chemical_name_mineral Plattnerite
_space_group_IT_number 62
_space_group_name_Hall '-P 2c 2n'
_space_group_name_H-M_alt 'P n a m'
_symmetry_space_group_name_H-M 'P n a m'
_cell_angle_alpha 90
_cell_angle_beta 90
_cell_angle_gamma 90
_cell_length_a 5.215
_cell_length_b 6.167
_cell_length_c 3.211
_cell_formula_units_Z 4
_cell_volume 103.269
_database_code_amcsd 0020167
_diffrn_ambient_pressure 1.05e+08
_exptl_crystal_density_diffrn 15.385
_cod_data_source_file inputs/fixed/downloads/05/05649.cif
_cod_data_source_block 05649
_cod_original_formula_sum 'Pb O2'
_cod_database_code 9017018

loop_
_space_group_symop_operation_xyz
x,y,z
x,y,1/2-z
-x,-y,1/2+z
1/2-x,1/2+y,1/2+z
1/2+x,1/2-y,1/2-z
1/2+x,1/2-y,z
1/2-x,1/2+y,-z
-x,-y,-z

loop_
_atom_site_label
_atom_site_fract_x
_atom_site_fract_y
_atom_site_fract_z
Pb 0.25900 0.11300 0.25000
O1 0.34400 0.40700 0.25000
O2 0.07900 0.29600 0.75000

loop_
_cod_related_entry_id
_cod_related_entry_database
_cod_related_entry_code
1 AMCSD 0020167
